data_7703107
loop_
_publ_author_name
'Zhu, Diya'
'Qu, Zheng-Wang'
'Stephan, Douglas W.'

_publ_section_title
;
 Addition reactions and diazomethane capture by the intramolecular P-O-B
 FLP: tBu<sub>2</sub>POBcat.
;
_journal_issue 3
_journal_name_full 'Dalton transactions (Cambridge, England : 2003)'
_journal_page_first 901
_journal_page_last 910
_journal_paper_doi 10.1039/c9dt04560k
_journal_volume 49
_journal_year 2020
_chemical_formula_moiety 'C24 H33 B N O4 P, C H2 Cl2'
_chemical_formula_sum 'C25 H35 B Cl2 N O4 P'
_chemical_formula_weight 526.26
_space_group_crystal_system triclinic
_space_group_IT_number 2
_space_group_name_Hall '-P 1'
_space_group_name_H-M_alt 'P -1'
_symmetry_Int_Tables_number 2
_audit_creation_date 2019-10-25
_audit_creation_method
;
Olex2 1.2
(compiled 2018.05.29 svn.r3508 for OlexSys, GUI svn.r5506)
;
_audit_update_record
;
2019-11-02 deposited with the CCDC.	2019-12-20 downloaded from the CCDC.
;
_cell_angle_alpha 83.507(5)
_cell_angle_beta 85.826(4)
_cell_angle_gamma 81.688(4)
_cell_formula_units_Z 2
_cell_length_a 8.4602(8)
_cell_length_b 8.5103(9)
_cell_length_c 18.4139(19)
_cell_measurement_reflns_used 3769
_cell_measurement_temperature 150(2)
_cell_measurement_theta_max 25.66
_cell_measurement_theta_min 2.23
_cell_volume 1301.3(2)
_computing_molecular_graphics 'Olex2 (Dolomanov et al., 2009)'
_computing_publication_material 'Olex2 (Dolomanov et al., 2009)'
_computing_structure_refinement 'olex2.refine (Bourhis et al., 2015)'
_diffrn_ambient_temperature 150.15
_diffrn_measured_fraction_theta_full 0.9979
_diffrn_measured_fraction_theta_max 0.9979
_diffrn_measurement_device_type 'Bruker APEX-II CCD'
_diffrn_measurement_method '\f and \w scans'
_diffrn_radiation_type 'Mo K\a'
_diffrn_radiation_wavelength 0.71073
_diffrn_reflns_av_R_equivalents 0.0571
_diffrn_reflns_av_unetI/netI 0.0657
_diffrn_reflns_limit_h_max 8
_diffrn_reflns_limit_h_min -10
_diffrn_reflns_limit_k_max 10
_diffrn_reflns_limit_k_min -10
_diffrn_reflns_limit_l_max 22
_diffrn_reflns_limit_l_min -22
_diffrn_reflns_number 19957
_diffrn_reflns_theta_full 26.0169
_diffrn_reflns_theta_max 26.02
_diffrn_reflns_theta_min 2.62
_diffrn_standards_number 0
_exptl_absorpt_coefficient_mu 0.343
_exptl_absorpt_correction_T_max 0.7454
_exptl_absorpt_correction_T_min 0.6852
_exptl_absorpt_correction_type multi-scan
_exptl_absorpt_process_details
;
SADABS-2016/2 (Bruker,2016/2) was used for absorption correction.
wR2(int) was 0.1562 before and 0.0505 after correction.
The Ratio of minimum to maximum transmission is 0.9192.
The \l/2 correction factor is Not present.
;
_exptl_crystal_colour colourless
_exptl_crystal_colour_primary colourless
_exptl_crystal_density_diffrn 1.3430
_exptl_crystal_description plate
_exptl_crystal_F_000 557.0252
_exptl_crystal_size_max 0.07
_exptl_crystal_size_mid 0.06
_exptl_crystal_size_min 0.01
_refine_diff_density_max 0.6215
_refine_diff_density_min -0.5539
_refine_diff_density_rms 0.1220
_refine_ls_d_res_high 0.8102
_refine_ls_d_res_low 7.7704
_refine_ls_goodness_of_fit_ref 1.0323
_refine_ls_hydrogen_treatment constr
_refine_ls_matrix_type full
_refine_ls_number_constraints 51
_refine_ls_number_parameters 316
_refine_ls_number_reflns 5124
_refine_ls_number_restraints 0
_refine_ls_restrained_S_all 1.0323
_refine_ls_R_factor_all 0.0803
_refine_ls_R_factor_gt 0.0435
_refine_ls_shift/su_max 0.0001
_refine_ls_shift/su_mean 0.0000
_refine_ls_structure_factor_coef Fsqd
_refine_ls_weighting_details 'w=1/[\s^2^(Fo^2^)+(0.0374P)^2^+0.5764P] where P=(Fo^2^+2Fc^2^)/3'
_refine_ls_weighting_scheme calc
_refine_ls_wR_factor_gt 0.0856
_refine_ls_wR_factor_ref 0.0987
_reflns_Friedel_coverage 0.0
_reflns_limit_h_max 10
_reflns_limit_h_min -10
_reflns_limit_k_max 10
_reflns_limit_k_min -10
_reflns_limit_l_max 22
_reflns_limit_l_min 0
_reflns_number_gt 3584
_reflns_number_total 5124
_reflns_threshold_expression I>=2u(I)
_cod_data_source_file c9dt04560k2.cif
_cod_data_source_block FINAL_a
_cod_depositor_comments 'Adding full bibliography for 7703107--7703116.cif.'
_cod_database_code 7703107
_olex2_refinement_description
;
1. Fixed Uiso
 At 1.2 times of:
  All C(H) groups, All C(H,H) groups
 At 1.5 times of:
  All C(H,H,H) groups
2.a Secondary CH2 refined with riding coordinates:
 C25(H25a,H25b)
2.b Aromatic/amide H refined with riding coordinates:
 C12(H12), C15(H15), C19(H19), C22(H22), C13(H13), C14(H14)
2.c Idealised Me refined as rotating group:
 C3(H3a,H3b,H3c), C7(H7a,H7b,H7c), C18(H18a,H18b,H18c), C9(H9a,H9b,H9c),
 C24(H24a,H24b,H24c), C4(H4a,H4b,H4c), C8(H8a,H8b,H8c), C5(H5a,H5b,H5c),
 C21(H21a,H21b,H21c)
;
_olex2_submission_special_instructions 'No special instructions were received'

loop_
_space_group_symop_id
_space_group_symop_operation_xyz
1 x,y,z
2 -x,-y,-z

loop_
_atom_site_label
_atom_site_type_symbol
_atom_site_fract_x
_atom_site_fract_y
_atom_site_fract_z
_atom_site_U_iso_or_equiv
_atom_site_adp_type
_atom_site_occupancy
_atom_site_refinement_flags_posn
P1 P 0.33257(7) 0.78968(7) 0.73111(3) 0.01416(15) Uani 1.000000 .
Cl1 Cl 0.31412(8) 0.12736(8) 1.01974(4) 0.02846(18) Uani 1.000000 .
Cl2 Cl 0.36755(8) 0.41231(9) 0.92194(4) 0.0357(2) Uani 1.000000 .
O4 O 0.69191(18) 0.63215(18) 0.82663(9) 0.0189(4) Uani 1.000000 .
O3 O 0.62397(18) 0.42429(19) 0.76613(9) 0.0178(4) Uani 1.000000 .
O1 O 0.42424(17) 0.65479(18) 0.78221(9) 0.0172(4) Uani 1.000000 .
O2 O 0.65580(17) 0.68793(19) 0.69971(9) 0.0187(4) Uani 1.000000 .
N1 N 0.5727(2) 0.6908(2) 0.63589(11) 0.0177(5) Uani 1.000000 .
C16 C 0.3342(3) 0.7253(3) 0.57423(13) 0.0147(5) Uani 1.000000 .
C11 C 0.7629(3) 0.4866(3) 0.85731(13) 0.0164(5) Uani 1.000000 .
C10 C 0.7237(3) 0.3641(3) 0.82088(13) 0.0155(5) Uani 1.000000 .
C1 C 0.4220(3) 0.7432(3) 0.64030(13) 0.0146(5) Uani 1.000000 .
C23 C 0.2709(3) 0.8572(3) 0.52722(13) 0.0174(5) Uani 1.000000 .
C17 C 0.3208(3) 0.5689(3) 0.55856(13) 0.0169(5) Uani 1.000000 .
C12 C 0.8590(3) 0.4573(3) 0.91549(14) 0.0207(6) Uani 1.000000 .
H12 H 0.8844(3) 0.5419(3) 0.94015(14) 0.0248(7) Uiso 1.000000 R
C15 C 0.7824(3) 0.2076(3) 0.84135(14) 0.0193(6) Uani 1.000000 .
H15 H 0.7576(3) 0.1235(3) 0.81618(14) 0.0232(7) Uiso 1.000000 R
C6 C 0.1218(3) 0.7550(3) 0.74509(14) 0.0184(6) Uani 1.000000 .
C2 C 0.3730(3) 0.9873(3) 0.75456(13) 0.0181(6) Uani 1.000000 .
C19 C 0.2395(3) 0.5507(3) 0.49804(14) 0.0197(6) Uani 1.000000 .
H19 H 0.2269(3) 0.4460(3) 0.48844(14) 0.0237(7) Uiso 1.000000 R
C20 C 0.1755(3) 0.6797(3) 0.45078(14) 0.0207(6) Uani 1.000000 .
C22 C 0.1932(3) 0.8314(3) 0.46631(14) 0.0214(6) Uani 1.000000 .
H22 H 0.1510(3) 0.9208(3) 0.43443(14) 0.0257(7) Uiso 1.000000 R
C3 C 0.5225(3) 1.0384(3) 0.71066(15) 0.0230(6) Uani 1.000000 .
H3a H 0.5410(11) 1.1424(9) 0.7238(6) 0.0345(9) Uiso 1.000000 GR
H3b H 0.6156(4) 0.9589(9) 0.7221(6) 0.0345(9) Uiso 1.000000 GR
H3c H 0.5059(7) 1.0464(17) 0.65817(15) 0.0345(9) Uiso 1.000000 GR
C7 C 0.1165(3) 0.5785(3) 0.73605(14) 0.0227(6) Uani 1.000000 .
H7a H 0.0082(5) 0.5528(5) 0.7492(8) 0.0340(9) Uiso 1.000000 GR
H7b H 0.1459(17) 0.5592(5) 0.6850(2) 0.0340(9) Uiso 1.000000 GR
H7c H 0.1922(13) 0.5110(3) 0.7681(6) 0.0340(9) Uiso 1.000000 GR
C18 C 0.3940(3) 0.4198(3) 0.60302(14) 0.0209(6) Uani 1.000000 .
H18a H 0.3211(8) 0.3392(7) 0.6070(7) 0.0313(9) Uiso 1.000000 GR
H18b H 0.4961(9) 0.3782(10) 0.5789(4) 0.0313(9) Uiso 1.000000 GR
H18c H 0.4123(17) 0.4452(5) 0.6521(3) 0.0313(9) Uiso 1.000000 GR
C13 C 0.9182(3) 0.2983(3) 0.93713(14) 0.0240(6) Uani 1.000000 .
H13 H 0.9852(3) 0.2739(3) 0.97726(14) 0.0288(7) Uiso 1.000000 R
C9 C 0.0115(3) 0.8601(3) 0.69092(15) 0.0258(6) Uani 1.000000 .
H9a H -0.0967(5) 0.8305(13) 0.6987(6) 0.0387(10) Uiso 1.000000 GR
H9b H 0.0083(15) 0.9725(3) 0.6988(6) 0.0387(10) Uiso 1.000000 GR
H9c H 0.0524(11) 0.8444(15) 0.64071(15) 0.0387(10) Uiso 1.000000 GR
C24 C 0.2867(3) 1.0266(3) 0.53955(15) 0.0264(6) Uani 1.000000 .
H24a H 0.3874(10) 1.0281(4) 0.5625(8) 0.0395(10) Uiso 1.000000 GR
H24b H 0.2863(19) 1.0931(5) 0.49247(17) 0.0395(10) Uiso 1.000000 GR
H24c H 0.1968(11) 1.0685(7) 0.5717(7) 0.0395(10) Uiso 1.000000 GR
C4 C 0.2322(3) 1.1216(3) 0.74091(15) 0.0245(6) Uani 1.000000 .
H4a H 0.2619(7) 1.2226(5) 0.7525(8) 0.0367(9) Uiso 1.000000 GR
H4b H 0.2066(13) 1.1315(13) 0.6894(2) 0.0367(9) Uiso 1.000000 GR
H4c H 0.1385(6) 1.0961(10) 0.7721(6) 0.0367(9) Uiso 1.000000 GR
C14 C 0.8809(3) 0.1768(3) 0.90121(14) 0.0240(6) Uani 1.000000 .
H14 H 0.9224(3) 0.0696(3) 0.91710(14) 0.0288(7) Uiso 1.000000 R
C8 C 0.0644(3) 0.7827(3) 0.82455(14) 0.0248(6) Uani 1.000000 .
H8a H -0.0439(8) 0.7546(17) 0.8345(3) 0.0372(9) Uiso 1.000000 GR
H8b H 0.1369(11) 0.7158(14) 0.85826(14) 0.0372(9) Uiso 1.000000 GR
H8c H 0.0638(17) 0.8953(5) 0.8314(3) 0.0372(9) Uiso 1.000000 GR
C5 C 0.4060(3) 0.9668(3) 0.83626(14) 0.0297(7) Uani 1.000000 .
H5a H 0.4247(19) 1.0692(6) 0.8512(2) 0.0445(10) Uiso 1.000000 GR
H5b H 0.3135(9) 0.9306(18) 0.86501(16) 0.0445(10) Uiso 1.000000 GR
H5c H 0.5007(12) 0.8875(15) 0.8447(2) 0.0445(10) Uiso 1.000000 GR
C21 C 0.0955(3) 0.6519(3) 0.38374(15) 0.0296(7) Uani 1.000000 .
H21a H 0.1527(12) 0.5570(12) 0.3631(5) 0.0444(10) Uiso 1.000000 GR
H21b H -0.0157(7) 0.636(2) 0.3973(2) 0.0444(10) Uiso 1.000000 GR
H21c H 0.0973(18) 0.7449(9) 0.3472(4) 0.0444(10) Uiso 1.000000 GR
C25 C 0.4409(3) 0.2755(3) 0.99501(15) 0.0265(6) Uani 1.000000 .
H25a H 0.4496(3) 0.3337(3) 1.03786(15) 0.0318(8) Uiso 1.000000 R
H25b H 0.5493(3) 0.2236(3) 0.98061(15) 0.0318(8) Uiso 1.000000 R
B1 B 0.5998(3) 0.5974(3) 0.76793(16) 0.0179(6) Uani 1.000000 .

loop_
_atom_site_aniso_label
_atom_site_aniso_U_11
_atom_site_aniso_U_22
_atom_site_aniso_U_33
_atom_site_aniso_U_12
_atom_site_aniso_U_13
_atom_site_aniso_U_23
P1 0.0139(3) 0.0130(3) 0.0153(3) -0.0009(2) -0.0018(2) -0.0012(3)
Cl1 0.0291(4) 0.0255(4) 0.0304(4) -0.0038(3) -0.0041(3) 0.0002(3)
Cl2 0.0372(4) 0.0349(4) 0.0303(4) -0.0001(3) 0.0016(3) 0.0088(3)
O4 0.0227(9) 0.0132(9) 0.0220(10) -0.0018(7) -0.0099(7) -0.0020(7)
O3 0.0178(8) 0.0163(9) 0.0202(10) -0.0001(7) -0.0083(7) -0.0042(7)
O1 0.0156(8) 0.0160(9) 0.0185(9) 0.0005(7) -0.0006(7) 0.0005(7)
O2 0.0136(8) 0.0242(10) 0.0190(10) -0.0049(7) -0.0052(7) 0.0005(8)
N1 0.0180(11) 0.0181(11) 0.0175(11) -0.0038(8) -0.0034(9) -0.0002(9)
C16 0.0139(12) 0.0166(13) 0.0142(13) -0.0026(9) -0.0005(10) -0.0031(10)
C11 0.0139(12) 0.0147(13) 0.0193(14) 0.0001(10) -0.0015(10) 0.0017(11)
C10 0.0125(11) 0.0192(14) 0.0144(13) -0.0009(10) -0.0007(10) -0.0020(10)
C1 0.0178(12) 0.0096(12) 0.0167(13) -0.0038(9) -0.0027(10) 0.0009(10)
C23 0.0187(12) 0.0164(13) 0.0172(14) -0.0017(10) -0.0004(10) -0.0032(11)
C17 0.0144(12) 0.0177(13) 0.0183(14) -0.0018(10) 0.0028(10) -0.0028(11)
C12 0.0176(13) 0.0244(15) 0.0214(15) -0.0042(10) -0.0037(11) -0.0051(12)
C15 0.0189(12) 0.0173(14) 0.0223(14) -0.0016(10) -0.0003(11) -0.0062(11)
C6 0.0138(12) 0.0185(14) 0.0232(14) -0.0034(10) -0.0004(10) -0.0019(11)
C2 0.0224(13) 0.0134(13) 0.0196(14) -0.0027(10) -0.0043(11) -0.0037(11)
C19 0.0189(12) 0.0192(14) 0.0227(15) -0.0037(10) 0.0010(11) -0.0092(11)
C20 0.0161(12) 0.0277(15) 0.0195(14) -0.0003(11) -0.0037(10) -0.0088(12)
C22 0.0209(13) 0.0220(15) 0.0197(14) 0.0027(11) -0.0045(11) 0.0003(11)
C3 0.0212(13) 0.0179(14) 0.0325(16) -0.0065(10) -0.0045(12) -0.0071(12)
C7 0.0197(13) 0.0234(15) 0.0268(16) -0.0083(11) 0.0045(11) -0.0074(12)
C18 0.0244(13) 0.0161(13) 0.0225(15) -0.0032(10) -0.0011(11) -0.0033(11)
C13 0.0191(13) 0.0298(16) 0.0222(15) 0.0012(11) -0.0085(11) 0.0001(12)
C9 0.0135(12) 0.0306(16) 0.0318(16) -0.0013(11) -0.0032(11) 0.0021(13)
C24 0.0323(15) 0.0186(14) 0.0271(16) 0.0005(11) -0.0088(12) 0.0017(12)
C4 0.0243(14) 0.0142(14) 0.0345(17) -0.0017(11) -0.0009(12) -0.0028(12)
C14 0.0225(13) 0.0158(14) 0.0308(16) 0.0042(10) -0.0016(12) 0.0010(12)
C8 0.0242(14) 0.0221(15) 0.0275(16) -0.0056(11) 0.0087(12) -0.0037(12)
C5 0.0475(17) 0.0230(16) 0.0211(15) -0.0070(13) -0.0081(13) -0.0066(12)
C21 0.0287(15) 0.0354(17) 0.0254(16) 0.0021(12) -0.0095(12) -0.0097(13)
C25 0.0242(14) 0.0257(15) 0.0296(16) -0.0045(11) -0.0053(12) 0.0005(12)
B1 0.0163(14) 0.0152(15) 0.0223(17) -0.0006(11) -0.0048(12) -0.0025(13)

loop_
_atom_type_symbol
_atom_type_scat_dispersion_real
_atom_type_scat_dispersion_imag
_atom_type_scat_Cromer_Mann_a1
_atom_type_scat_Cromer_Mann_a2
_atom_type_scat_Cromer_Mann_a3
_atom_type_scat_Cromer_Mann_a4
_atom_type_scat_Cromer_Mann_b1
_atom_type_scat_Cromer_Mann_b2
_atom_type_scat_Cromer_Mann_b3
_atom_type_scat_Cromer_Mann_b4
_atom_type_scat_Cromer_Mann_c
_atom_type_scat_source
_atom_type_scat_dispersion_source
C 0.00347 0.00161 2.31000 1.02000 1.58860 0.86500 20.84390 10.20750 0.56870 51.65120 0.215599998832 'International Tables Volume C Table 6.1.1.4 (pp. 500-502)' 'Henke, Gullikson and Davis, At. Data and Nucl. Data Tables, 1993, 54, 2'
B 0.00141 0.00067 2.05450 1.33260 1.09790 0.70680 23.21850 1.02100 60.34980 0.14030 -0.193200007081 'International Tables Volume C Table 6.1.1.4 (pp. 500-502)' 'Henke, Gullikson and Davis, At. Data and Nucl. Data Tables, 1993, 54, 2'
Cl 0.14873 0.16029 11.46040 7.19640 6.25560 1.64550 0.01040 1.16620 18.51940 47.77840 -9.55739974976 'International Tables Volume C Table 6.1.1.4 (pp. 500-502)' 'Henke, Gullikson and Davis, At. Data and Nucl. Data Tables, 1993, 54, 2'
H 0.00000 0.00000 0.49300 0.32291 0.14019 0.04081 10.51090 26.12570 3.14236 57.79970 0.0030380000826 'International Tables Volume C Table 6.1.1.4 (pp. 500-502)' 'Henke, Gullikson and Davis, At. Data and Nucl. Data Tables, 1993, 54, 2'
O 0.01158 0.00611 3.04850 2.28680 1.54630 0.86700 13.27710 5.70110 0.32390 32.90890 0.250800013542 'International Tables Volume C Table 6.1.1.4 (pp. 500-502)' 'Henke, Gullikson and Davis, At. Data and Nucl. Data Tables, 1993, 54, 2'
N 0.00653 0.00323 12.21260 3.13220 2.01250 1.16630 0.00570 9.89330 28.99750 0.58260 -11.5290002823 'International Tables Volume C Table 6.1.1.4 (pp. 500-502)' 'Henke, Gullikson and Davis, At. Data and Nucl. Data Tables, 1993, 54, 2'
P 0.10434 0.09671 6.43450 4.17910 1.78000 1.49080 1.90670 27.15700 0.52600 68.16450 1.11489999294 'International Tables Volume C Table 6.1.1.4 (pp. 500-502)' 'Henke, Gullikson and Davis, At. Data and Nucl. Data Tables, 1993, 54, 2'

loop_
_geom_angle_atom_site_label_1
_geom_angle_atom_site_label_2
_geom_angle_atom_site_label_3
_geom_angle
C1 P1 O1 101.49(9)
C6 P1 O1 104.40(10)
C6 P1 C1 112.79(11)
C2 P1 O1 109.27(10)
C2 P1 C1 112.52(11)
C2 P1 C6 115.06(11)
B1 O4 C11 105.81(18)
B1 O3 C10 105.83(18)
B1 O1 P1 121.76(16)
B1 O2 N1 118.74(17)
C1 N1 O2 116.41(19)
C23 C16 C1 122.2(2)
C17 C16 C1 118.0(2)
C17 C16 C23 119.8(2)
C10 C11 O4 110.4(2)
C12 C11 O4 127.6(2)
C12 C11 C10 122.0(2)
C11 C10 O3 110.61(19)
C15 C10 O3 128.4(2)
C15 C10 C11 121.0(2)
N1 C1 P1 117.12(17)
C16 C1 P1 126.88(16)
C16 C1 N1 114.6(2)
C22 C23 C16 119.1(2)
C24 C23 C16 122.2(2)
C24 C23 C22 118.7(2)
C19 C17 C16 118.5(2)
C18 C17 C16 123.6(2)
C18 C17 C19 117.8(2)
H12 C12 C11 121.29(15)
C13 C12 C11 117.4(2)
C13 C12 H12 121.29(15)
H15 C15 C10 121.39(14)
C14 C15 C10 117.2(2)
C14 C15 H15 121.39(15)
C7 C6 P1 107.47(15)
C9 C6 P1 113.39(18)
C9 C6 C7 109.1(2)
C8 C6 P1 108.29(17)
C8 C6 C7 107.8(2)
C8 C6 C9 110.63(19)
C3 C2 P1 111.02(16)
C4 C2 P1 113.29(17)
C4 C2 C3 108.2(2)
C5 C2 P1 106.92(17)
C5 C2 C3 108.3(2)
C5 C2 C4 109.0(2)
H19 C19 C17 118.70(14)
C20 C19 C17 122.6(2)
C20 C19 H19 118.70(14)
C22 C20 C19 117.8(2)
C21 C20 C19 120.1(2)
C21 C20 C22 122.1(2)
C20 C22 C23 122.2(2)
H22 C22 C23 118.92(14)
H22 C22 C20 118.92(14)
H3a C3 C2 109.5
H3b C3 C2 109.5
H3b C3 H3a 109.5
H3c C3 C2 109.5
H3c C3 H3a 109.5
H3c C3 H3b 109.5
H7a C7 C6 109.5
H7b C7 C6 109.5
H7b C7 H7a 109.5
H7c C7 C6 109.5
H7c C7 H7a 109.5
H7c C7 H7b 109.5
H18a C18 C17 109.5
H18b C18 C17 109.5
H18b C18 H18a 109.5
H18c C18 C17 109.5
H18c C18 H18a 109.5
H18c C18 H18b 109.5
H13 C13 C12 119.54(15)
C14 C13 C12 120.9(2)
C14 C13 H13 119.54(14)
H9a C9 C6 109.5
H9b C9 C6 109.5
H9b C9 H9a 109.5
H9c C9 C6 109.5
H9c C9 H9a 109.5
H9c C9 H9b 109.5
H24a C24 C23 109.5
H24b C24 C23 109.5
H24b C24 H24a 109.5
H24c C24 C23 109.5
H24c C24 H24a 109.5
H24c C24 H24b 109.5
H4a C4 C2 109.5
H4b C4 C2 109.5
H4b C4 H4a 109.5
H4c C4 C2 109.5
H4c C4 H4a 109.5
H4c C4 H4b 109.5
C13 C14 C15 121.4(2)
H14 C14 C15 119.28(15)
H14 C14 C13 119.28(14)
H8a C8 C6 109.5
H8b C8 C6 109.5
H8b C8 H8a 109.5
H8c C8 C6 109.5
H8c C8 H8a 109.5
H8c C8 H8b 109.5
H5a C5 C2 109.5
H5b C5 C2 109.5
H5b C5 H5a 109.5
H5c C5 C2 109.5
H5c C5 H5a 109.5
H5c C5 H5b 109.5
H21a C21 C20 109.5
H21b C21 C20 109.5
H21b C21 H21a 109.5
H21c C21 C20 109.5
H21c C21 H21a 109.5
H21c C21 H21b 109.5
Cl2 C25 Cl1 111.54(14)
H25a C25 Cl1 109.32(9)
H25a C25 Cl2 109.32(9)
H25b C25 Cl1 109.32(8)
H25b C25 Cl2 109.32(9)
H25b C25 H25a 108.0
O3 B1 O4 107.37(19)
O1 B1 O4 110.5(2)
O1 B1 O3 109.6(2)
O2 B1 O4 107.1(2)
O2 B1 O3 114.2(2)
O2 B1 O1 108.01(18)

loop_
_geom_bond_atom_site_label_1
_geom_bond_atom_site_label_2
_geom_bond_distance
P1 O1 1.5522(16)
P1 C1 1.845(2)
P1 C6 1.844(2)
P1 C2 1.867(2)
Cl1 C25 1.771(3)
Cl2 C25 1.763(3)
O4 C11 1.375(3)
O4 B1 1.457(3)
O3 C10 1.368(3)
O3 B1 1.462(3)
O1 B1 1.509(3)
O2 N1 1.409(2)
O2 B1 1.482(3)
N1 C1 1.289(3)
C16 C1 1.504(3)
C16 C23 1.404(3)
C16 C17 1.415(3)
C11 C10 1.392(3)
C11 C12 1.371(3)
C10 C15 1.373(3)
C23 C22 1.394(3)
C23 C24 1.511(3)
C17 C19 1.386(3)
C17 C18 1.509(3)
C12 H12 0.9500
C12 C13 1.397(3)
C15 H15 0.9500
C15 C14 1.408(3)
C6 C7 1.537(3)
C6 C9 1.536(3)
C6 C8 1.540(3)
C2 C3 1.540(3)
C2 C4 1.541(3)
C2 C5 1.536(3)
C19 H19 0.9500
C19 C20 1.391(3)
C20 C22 1.384(3)
C20 C21 1.508(3)
C22 H22 0.9500
C3 H3a 0.9800
C3 H3b 0.9800
C3 H3c 0.9800
C7 H7a 0.9800
C7 H7b 0.9800
C7 H7c 0.9800
C18 H18a 0.9800
C18 H18b 0.9800
C18 H18c 0.9800
C13 H13 0.9500
C13 C14 1.373(4)
C9 H9a 0.9800
C9 H9b 0.9800
C9 H9c 0.9800
C24 H24a 0.9800
C24 H24b 0.9800
C24 H24c 0.9800
C4 H4a 0.9800
C4 H4b 0.9800
C4 H4c 0.9800
C14 H14 0.9500
C8 H8a 0.9800
C8 H8b 0.9800
C8 H8c 0.9800
C5 H5a 0.9800
C5 H5b 0.9800
C5 H5c 0.9800
C21 H21a 0.9800
C21 H21b 0.9800
C21 H21c 0.9800
C25 H25a 0.9900
C25 H25b 0.9900
